data_7133532
loop_
_publ_author_name
'Zhang, Yue'
'Yu, Jia'
'Li, Chunbin'
'Gong, Jianye'
'Wu, Yifan'
'Feng, Lina'
'Chen, Zihan'
'Sha, Renmanduhu'
'Jiang, Guoyu'
'Wang, Jianguo'

_publ_section_title
;
 Thiophene assisted cellular uptake enhancement for highly efficient
 NIR-II cancer phototheranostics.
;
_journal_issue 73
_journal_name_full 'Chemical communications (Cambridge, England)'
_journal_page_first 9942
_journal_page_last 9945
_journal_paper_doi 10.1039/d4cc03308f
_journal_volume 60
_journal_year 2024
_chemical_formula_moiety 'C52 H37 N5 O2 S2, [+ solvents]'
_chemical_formula_sum 'C52 H37 N5 O2 S2'
_chemical_formula_weight 827.98
_space_group_crystal_system triclinic
_space_group_IT_number 2
_space_group_name_Hall '-P 1'
_space_group_name_H-M_alt 'P -1'
_atom_sites_solution_hydrogens geom
_atom_sites_solution_primary dual
_audit_creation_date 2023-09-25
_audit_creation_method
;
Olex2 1.5
(compiled 2022.04.07 svn.rca3783a0 for OlexSys, GUI svn.r6498)
;
_audit_update_record
;
2024-03-19 deposited with the CCDC.	2024-08-15 downloaded from the CCDC.
;
_cell_angle_alpha 103.1030(10)
_cell_angle_beta 101.6110(10)
_cell_angle_gamma 109.4680(10)
_cell_formula_units_Z 2
_cell_length_a 11.5451(4)
_cell_length_b 13.6561(5)
_cell_length_c 16.0395(6)
_cell_measurement_reflns_used 6746
_cell_measurement_temperature 193.00
_cell_measurement_theta_max 28.19
_cell_measurement_theta_min 2.40
_cell_volume 2214.12(14)
_computing_cell_refinement 'SAINT V8.40B (Bruker, 2019)'
_computing_data_collection 'APEX5 V2022.08-RC130 (Bruker, 2023)'
_computing_data_reduction 'SAINT V8.40B (Bruker, 2019)'
_computing_molecular_graphics 'Olex2 1.5 (Dolomanov et al., 2009)'
_computing_publication_material 'Olex2 1.5 (Dolomanov et al., 2009)'
_computing_structure_refinement 'SHELXL 2019/3 (Sheldrick, 2015)'
_computing_structure_solution 'SHELXT 2018/2 (Sheldrick, 2018)'
_diffrn_ambient_temperature 193.00
_diffrn_detector CPAD
_diffrn_detector_area_resol_mean 7.41
_diffrn_detector_type 'Bruker PHOTON 100'
_diffrn_measured_fraction_theta_full 0.996
_diffrn_measured_fraction_theta_max 0.993
_diffrn_measurement_device 'four-circle diffractometer'
_diffrn_measurement_device_type 'Bruker D8 VENTURE TXS PHOTON 100'
_diffrn_measurement_method '\w and \f shutterless scans'
_diffrn_measurement_specimen_support 'nylon loop'
_diffrn_radiation_monochromator 'Helios Multi-layer Optic'
_diffrn_radiation_probe x-ray
_diffrn_radiation_type MoK\a
_diffrn_radiation_wavelength 0.71073
_diffrn_reflns_av_R_equivalents 0.0457
_diffrn_reflns_av_unetI/netI 0.0704
_diffrn_reflns_Laue_measured_fraction_full 0.996
_diffrn_reflns_Laue_measured_fraction_max 0.993
_diffrn_reflns_limit_h_max 15
_diffrn_reflns_limit_h_min -15
_diffrn_reflns_limit_k_max 18
_diffrn_reflns_limit_k_min -18
_diffrn_reflns_limit_l_max 15
_diffrn_reflns_limit_l_min -21
_diffrn_reflns_number 22873
_diffrn_reflns_point_group_measured_fraction_full 0.996
_diffrn_reflns_point_group_measured_fraction_max 0.993
_diffrn_reflns_theta_full 25.242
_diffrn_reflns_theta_max 28.257
_diffrn_reflns_theta_min 1.789
_diffrn_source TXS
_diffrn_source_current 40.0
_diffrn_source_power 1.8
_diffrn_source_type 'Rotaing Anode'
_diffrn_source_voltage 45.0
_diffrn_standards_number 0
_exptl_absorpt_coefficient_mu 0.167
_exptl_absorpt_correction_T_max 0.7457
_exptl_absorpt_correction_T_min 0.6237
_exptl_absorpt_correction_type multi-scan
_exptl_absorpt_process_details
;
SADABS-2016/2 (Bruker,2016/2) was used for absorption correction.
wR2(int) was 0.1329 before and 0.0531 after correction.
The Ratio of minimum to maximum transmission is 0.8364.
The \l/2 correction factor is Not present.
;
_exptl_crystal_density_diffrn 1.242
_exptl_crystal_description block
_exptl_crystal_F_000 864
_exptl_crystal_size_max 0.13
_exptl_crystal_size_mid 0.12
_exptl_crystal_size_min 0.1
_refine_diff_density_max 0.322
_refine_diff_density_min -0.324
_refine_diff_density_rms 0.052
_refine_ls_extinction_method none
_refine_ls_goodness_of_fit_ref 1.043
_refine_ls_hydrogen_treatment constr
_refine_ls_matrix_type full
_refine_ls_number_parameters 552
_refine_ls_number_reflns 10890
_refine_ls_number_restraints 0
_refine_ls_restrained_S_all 1.043
_refine_ls_R_factor_all 0.0762
_refine_ls_R_factor_gt 0.0487
_refine_ls_shift/su_max 0.000
_refine_ls_shift/su_mean 0.000
_refine_ls_structure_factor_coef Fsqd
_refine_ls_weighting_details 'w=1/[\s^2^(Fo^2^)+(0.0522P)^2^+0.3192P] where P=(Fo^2^+2Fc^2^)/3'
_refine_ls_weighting_scheme calc
_refine_ls_wR_factor_gt 0.1144
_refine_ls_wR_factor_ref 0.1285
_reflns_Friedel_coverage 0.000
_reflns_number_gt 7824
_reflns_number_total 10890
_reflns_threshold_expression 'I > 2\s(I)'
_cod_data_source_file d4cc03308f2.cif
_cod_data_source_block 230925lu_lgpz204685_0m
_cod_depositor_comments
;
The following automatic conversions were performed:

data item '_diffrn_radiation_probe' value 'X-ray' was changed to
'x-ray' in accordance with the
/home/data/users/saulius/crontab/automatic-downloads/rss-feeds/RSC/lib/dictionaries/cif_core.dic
dictionary named 'cif_core.dic' version 2.4.2 last updated on
2011-04-26.

Automatic conversion script
Id: cif_fix_values 8170 2020-07-09 18:12:32Z antanas 

 Adding full bibliography for 7133531--7133532.cif.
;
_cod_database_code 7133532
_shelx_shelxl_version_number 2019/3
_shelx_space_group_comment
;
The symmetry employed for this shelxl refinement is uniquely defined
by the following loop, which should always be used as a source of
symmetry information in preference to the above space-group names.
They are only intended as comments.
;
_shelx_estimated_absorpt_t_max 0.983
_shelx_estimated_absorpt_t_min 0.979
_olex2_refinement_description
;
1. Fixed Uiso
 At 1.2 times of:
  All C(H) groups
 At 1.5 times of:
  All C(H,H,H) groups
2.a Aromatic/amide H refined with riding coordinates:
 C16(H16), C36(H36), C13(H13), C38(H38), C39(H39), C18(H18), C35(H35),
 C15(H15), C11(H11), C42(H42), C33(H33), C52(H52), C48(H48), C49(H49), C46(H46),
  C19(H19), C50(H50), C43(H43), C51(H51), C44(H44), C45(H45), C26(H26),
 C32(H32), C28(H28), C31(H31), C29(H29), C25(H25), C22(H22), C30(H30), C24(H24),
  C23(H23)
2.b Idealised Me refined as rotating group:
 C9(H9A,H9B,H9C), C10(H10A,H10B,H10C)
;
_smtbx_masks_void_probe_radius 1.2
_smtbx_masks_void_truncation_radius 1.2
_olex2_submission_special_instructions 'No special instructions were received'
_site XU

loop_
_space_group_symop_operation_xyz
'x, y, z'
'-x, -y, -z'

loop_
_atom_site_label
_atom_site_type_symbol
_atom_site_fract_x
_atom_site_fract_y
_atom_site_fract_z
_atom_site_U_iso_or_equiv
_atom_site_adp_type
_atom_site_occupancy
_atom_site_site_symmetry_order
_atom_site_calc_flag
_atom_site_refinement_flags_posn
_atom_site_refinement_flags_adp
_atom_site_refinement_flags_occupancy
_atom_site_disorder_assembly
_atom_site_disorder_group
S2 S 0.22276(4) 0.04497(4) 0.60825(3) 0.02632(11) Uani 1 1 d . . . . .
S1 S 0.35537(4) 0.63934(4) 0.31590(3) 0.02638(11) Uani 1 1 d . . . . .
O1 O 0.36420(11) 0.44837(9) 0.57474(8) 0.0237(3) Uani 1 1 d . . . . .
O2 O 0.77232(12) 0.95340(10) 0.98003(8) 0.0316(3) Uani 1 1 d . . . . .
N5 N 0.11679(14) -0.17638(12) 0.55131(10) 0.0258(3) Uani 1 1 d . . . . .
N3 N 0.77251(16) 0.79774(14) 0.68444(11) 0.0377(4) Uani 1 1 d . . . . .
N4 N 0.28487(17) 0.64514(14) 0.14669(11) 0.0371(4) Uani 1 1 d . . . . .
C16 C 0.32198(16) 0.49935(15) 0.41934(12) 0.0247(4) Uani 1 1 d . . . . .
H16 H 0.285978 0.426643 0.421167 0.030 Uiso 1 1 calc R U . . .
C36 C 0.25719(15) 0.22573(14) 0.54856(12) 0.0243(4) Uani 1 1 d . . . . .
H36 H 0.250320 0.253398 0.499334 0.029 Uiso 1 1 calc R U . . .
N2 N 0.99768(16) 1.07467(15) 0.77905(12) 0.0418(5) Uani 1 1 d . . . . .
C13 C 0.48058(15) 0.63446(14) 0.66524(11) 0.0233(4) Uani 1 1 d . . . . .
H13 H 0.519675 0.709282 0.669305 0.028 Uiso 1 1 calc R U . . .
C41 C 0.15485(16) -0.17300(14) 0.64289(12) 0.0247(4) Uani 1 1 d . . . . .
C14 C 0.41636(15) 0.55701(14) 0.58268(12) 0.0230(4) Uani 1 1 d . . . . .
C6 C 0.75381(16) 0.82376(14) 0.75168(12) 0.0260(4) Uani 1 1 d . . . . .
C38 C 0.13673(16) 0.03424(14) 0.44440(11) 0.0243(4) Uani 1 1 d . . . . .
H38 H 0.118859 0.054039 0.391637 0.029 Uiso 1 1 calc R U . . .
N1 N 1.01115(18) 1.21042(15) 1.05349(13) 0.0507(5) Uani 1 1 d . . . . .
C34 C 0.36894(16) 0.41605(14) 0.64932(11) 0.0233(4) Uani 1 1 d . . . . .
C17 C 0.29407(16) 0.51318(14) 0.33335(12) 0.0250(4) Uani 1 1 d . . . . .
C7 C 0.64033(16) 0.78468(14) 0.86746(11) 0.0241(4) Uani 1 1 d . . . . .
C5 C 0.72884(16) 0.85249(14) 0.83515(11) 0.0238(4) Uani 1 1 d . . . . .
C37 C 0.20698(15) 0.11012(14) 0.52765(11) 0.0228(4) Uani 1 1 d . . . . .
C47 C 0.05963(16) -0.28225(14) 0.48380(12) 0.0249(4) Uani 1 1 d . . . . .
C39 C 0.09399(16) -0.07411(14) 0.44398(11) 0.0250(4) Uani 1 1 d . . . . .
H39 H 0.042618 -0.135098 0.391693 0.030 Uiso 1 1 calc R U . . .
C18 C 0.21378(17) 0.43321(15) 0.25379(12) 0.0298(4) Uani 1 1 d . . . . .
H18 H 0.171407 0.358700 0.249514 0.036 Uiso 1 1 calc R U . . .
C40 C 0.13452(15) -0.08314(14) 0.52794(11) 0.0227(4) Uani 1 1 d . . . . .
C35 C 0.31393(16) 0.30063(14) 0.63161(12) 0.0264(4) Uani 1 1 d . . . . .
H35 H 0.317257 0.274239 0.681612 0.032 Uiso 1 1 calc R U . . .
C15 C 0.39419(16) 0.57827(15) 0.49900(11) 0.0252(4) Uani 1 1 d . . . . .
H15 H 0.432091 0.651689 0.499177 0.030 Uiso 1 1 calc R U . . .
C12 C 0.48990(15) 0.60510(14) 0.74495(11) 0.0235(4) Uani 1 1 d . . . . .
C11 C 0.54794(16) 0.67875(14) 0.83353(12) 0.0261(4) Uani 1 1 d . . . . .
H11 H 0.518045 0.650295 0.877579 0.031 Uiso 1 1 calc R U . . .
C42 C 0.23962(17) -0.22080(15) 0.66830(13) 0.0297(4) Uani 1 1 d . . . . .
H42 H 0.273142 -0.253516 0.625561 0.036 Uiso 1 1 calc R U . . .
C33 C 0.42782(16) 0.49229(14) 0.73260(12) 0.0257(4) Uani 1 1 d . . . . .
H33 H 0.427019 0.468716 0.783926 0.031 Uiso 1 1 calc R U . . .
C4 C 0.80649(16) 0.95305(15) 0.90494(12) 0.0256(4) Uani 1 1 d . . . . .
C8 C 0.66317(16) 0.85055(15) 0.96409(12) 0.0265(4) Uani 1 1 d . . . . .
C2 C 0.90656(17) 1.04600(15) 0.90888(12) 0.0271(4) Uani 1 1 d . . . . .
C52 C -0.03962(16) -0.36495(15) 0.49399(13) 0.0282(4) Uani 1 1 d . . . . .
H52 H -0.070764 -0.350878 0.544022 0.034 Uiso 1 1 calc R U . . .
C3 C 0.95497(17) 1.05889(15) 0.83556(13) 0.0297(4) Uani 1 1 d . . . . .
C48 C 0.10348(17) -0.30267(15) 0.41003(13) 0.0305(4) Uani 1 1 d . . . . .
H48 H 0.172435 -0.246264 0.403291 0.037 Uiso 1 1 calc R U . . .
C9 C 0.70268(19) 0.79899(17) 1.03280(13) 0.0350(5) Uani 1 1 d . . . . .
H9A H 0.772750 0.777757 1.021783 0.053 Uiso 1 1 calc R U . . .
H9B H 0.628815 0.733928 1.028038 0.053 Uiso 1 1 calc R U . . .
H9C H 0.732091 0.851823 1.093137 0.053 Uiso 1 1 calc R U . . .
C49 C 0.04645(18) -0.40553(16) 0.34622(13) 0.0332(4) Uani 1 1 d . . . . .
H49 H 0.075081 -0.419173 0.294901 0.040 Uiso 1 1 calc R U . . .
C46 C 0.10650(18) -0.12495(17) 0.70531(13) 0.0331(4) Uani 1 1 d . . . . .
H46 H 0.048320 -0.092590 0.687931 0.040 Uiso 1 1 calc R U . . .
C19 C 0.19998(19) 0.47097(16) 0.18003(13) 0.0339(5) Uani 1 1 d . . . . .
H19 H 0.147192 0.425298 0.121044 0.041 Uiso 1 1 calc R U . . .
C50 C -0.05215(17) -0.48867(16) 0.35680(14) 0.0341(5) Uani 1 1 d . . . . .
H50 H -0.090958 -0.559293 0.312995 0.041 Uiso 1 1 calc R U . . .
C20 C 0.27104(18) 0.58139(16) 0.20193(12) 0.0291(4) Uani 1 1 d . . . . .
C43 C 0.27488(18) -0.22045(16) 0.75613(13) 0.0348(5) Uani 1 1 d . . . . .
H43 H 0.332327 -0.253367 0.773715 0.042 Uiso 1 1 calc R U . . .
C10 C 0.55035(19) 0.88077(17) 0.97387(13) 0.0361(5) Uani 1 1 d . . . . .
H10A H 0.572545 0.931021 1.034424 0.054 Uiso 1 1 calc R U . . .
H10B H 0.474817 0.814336 0.963970 0.054 Uiso 1 1 calc R U . . .
H10C H 0.530833 0.916473 0.929519 0.054 Uiso 1 1 calc R U . . .
C51 C -0.09352(17) -0.46855(15) 0.43088(13) 0.0319(4) Uani 1 1 d . . . . .
H51 H -0.159617 -0.526033 0.438989 0.038 Uiso 1 1 calc R U . . .
C1 C 0.96415(18) 1.13675(16) 0.98961(13) 0.0332(4) Uani 1 1 d . . . . .
C44 C 0.22653(19) -0.17222(17) 0.81829(13) 0.0366(5) Uani 1 1 d . . . . .
H44 H 0.250762 -0.172118 0.878540 0.044 Uiso 1 1 calc R U . . .
C21 C 0.2624(2) 0.59764(17) 0.05298(13) 0.0358(5) Uani 1 1 d . . . . .
C27 C 0.33333(19) 0.76224(16) 0.18397(13) 0.0330(4) Uani 1 1 d . . . . .
C45 C 0.1432(2) -0.12425(18) 0.79306(14) 0.0379(5) Uani 1 1 d . . . . .
H45 H 0.110900 -0.090577 0.836159 0.046 Uiso 1 1 calc R U . . .
C26 C 0.1943(2) 0.63086(19) -0.00787(14) 0.0428(5) Uani 1 1 d . . . . .
H26 H 0.163141 0.685135 0.012682 0.051 Uiso 1 1 calc R U . . .
C32 C 0.2664(2) 0.81046(18) 0.22921(14) 0.0394(5) Uani 1 1 d . . . . .
H32 H 0.186648 0.766606 0.234679 0.047 Uiso 1 1 calc R U . . .
C28 C 0.4490(2) 0.82636(19) 0.17506(15) 0.0437(5) Uani 1 1 d . . . . .
H28 H 0.495137 0.793080 0.144121 0.052 Uiso 1 1 calc R U . . .
C31 C 0.3166(2) 0.9234(2) 0.26656(16) 0.0475(6) Uani 1 1 d . . . . .
H31 H 0.271758 0.956915 0.298823 0.057 Uiso 1 1 calc R U . . .
C29 C 0.4966(2) 0.93902(19) 0.21152(16) 0.0496(6) Uani 1 1 d . . . . .
H29 H 0.575212 0.983248 0.204917 0.059 Uiso 1 1 calc R U . . .
C25 C 0.1715(2) 0.5847(2) -0.09924(14) 0.0491(6) Uani 1 1 d . . . . .
H25 H 0.125006 0.607706 -0.141141 0.059 Uiso 1 1 calc R U . . .
C22 C 0.3085(2) 0.5191(2) 0.02281(15) 0.0505(6) Uani 1 1 d . . . . .
H22 H 0.356135 0.496571 0.064472 0.061 Uiso 1 1 calc R U . . .
C30 C 0.4309(2) 0.98761(19) 0.25731(16) 0.0485(6) Uani 1 1 d . . . . .
H30 H 0.464165 1.065074 0.282429 0.058 Uiso 1 1 calc R U . . .
C24 C 0.2159(2) 0.5059(2) -0.12923(15) 0.0536(6) Uani 1 1 d . . . . .
H24 H 0.199124 0.473747 -0.191788 0.064 Uiso 1 1 calc R U . . .
C23 C 0.2846(3) 0.4736(2) -0.06846(16) 0.0612(7) Uani 1 1 d . . . . .
H23 H 0.316046 0.419612 -0.089303 0.073 Uiso 1 1 calc R U . . .

loop_
_atom_site_aniso_label
_atom_site_aniso_U_11
_atom_site_aniso_U_22
_atom_site_aniso_U_33
_atom_site_aniso_U_23
_atom_site_aniso_U_13
_atom_site_aniso_U_12
S2 0.0345(2) 0.0186(2) 0.0202(2) 0.00540(17) 0.00309(17) 0.00718(18)
S1 0.0305(2) 0.0226(2) 0.0214(2) 0.00816(18) 0.00575(17) 0.00526(18)
O1 0.0298(6) 0.0178(6) 0.0208(6) 0.0070(5) 0.0062(5) 0.0063(5)
O2 0.0373(7) 0.0242(7) 0.0213(6) 0.0015(5) 0.0091(5) 0.0014(5)
N5 0.0366(8) 0.0174(7) 0.0220(7) 0.0068(6) 0.0088(6) 0.0086(6)
N3 0.0459(9) 0.0291(9) 0.0298(9) 0.0057(7) 0.0163(7) 0.0043(7)
N4 0.0593(11) 0.0280(9) 0.0226(8) 0.0114(7) 0.0120(7) 0.0136(8)
C16 0.0274(8) 0.0227(9) 0.0268(9) 0.0111(7) 0.0110(7) 0.0095(7)
C36 0.0259(8) 0.0212(8) 0.0271(9) 0.0108(7) 0.0080(7) 0.0089(7)
N2 0.0426(9) 0.0395(10) 0.0336(9) 0.0077(8) 0.0134(8) 0.0060(8)
C13 0.0250(8) 0.0184(8) 0.0246(9) 0.0072(7) 0.0068(7) 0.0064(7)
C41 0.0296(9) 0.0180(8) 0.0236(9) 0.0079(7) 0.0070(7) 0.0057(7)
C14 0.0247(8) 0.0194(8) 0.0250(9) 0.0074(7) 0.0089(7) 0.0078(7)
C6 0.0293(9) 0.0190(8) 0.0244(9) 0.0059(7) 0.0065(7) 0.0049(7)
C38 0.0278(8) 0.0243(9) 0.0209(8) 0.0088(7) 0.0062(7) 0.0103(7)
N1 0.0575(11) 0.0329(10) 0.0389(11) -0.0019(9) 0.0140(9) -0.0007(9)
C34 0.0259(8) 0.0225(9) 0.0218(8) 0.0085(7) 0.0073(7) 0.0090(7)
C17 0.0298(8) 0.0218(9) 0.0243(9) 0.0094(7) 0.0090(7) 0.0096(7)
C7 0.0289(8) 0.0236(9) 0.0195(8) 0.0060(7) 0.0057(7) 0.0115(7)
C5 0.0301(8) 0.0200(8) 0.0197(8) 0.0060(7) 0.0063(7) 0.0090(7)
C37 0.0263(8) 0.0200(8) 0.0221(8) 0.0087(7) 0.0068(7) 0.0083(7)
C47 0.0275(8) 0.0184(8) 0.0280(9) 0.0077(7) 0.0069(7) 0.0086(7)
C39 0.0279(8) 0.0210(9) 0.0196(8) 0.0025(7) 0.0035(7) 0.0067(7)
C18 0.0375(10) 0.0221(9) 0.0275(9) 0.0075(8) 0.0106(8) 0.0090(8)
C40 0.0255(8) 0.0182(8) 0.0236(9) 0.0063(7) 0.0079(7) 0.0080(7)
C35 0.0309(9) 0.0217(9) 0.0251(9) 0.0100(7) 0.0078(7) 0.0072(7)
C15 0.0292(8) 0.0229(9) 0.0237(9) 0.0098(7) 0.0081(7) 0.0088(7)
C12 0.0239(8) 0.0209(8) 0.0226(8) 0.0040(7) 0.0068(7) 0.0071(7)
C11 0.0322(9) 0.0222(9) 0.0223(9) 0.0072(7) 0.0095(7) 0.0079(7)
C42 0.0303(9) 0.0210(9) 0.0332(10) 0.0049(8) 0.0091(8) 0.0072(7)
C33 0.0316(9) 0.0229(9) 0.0213(9) 0.0088(7) 0.0076(7) 0.0082(7)
C4 0.0298(9) 0.0241(9) 0.0213(9) 0.0062(7) 0.0059(7) 0.0103(7)
C8 0.0291(9) 0.0230(9) 0.0210(8) 0.0041(7) 0.0068(7) 0.0050(7)
C2 0.0309(9) 0.0213(9) 0.0222(9) 0.0035(7) 0.0057(7) 0.0059(7)
C52 0.0291(9) 0.0252(9) 0.0328(10) 0.0127(8) 0.0120(7) 0.0103(7)
C3 0.0294(9) 0.0220(9) 0.0289(10) 0.0035(8) 0.0044(8) 0.0052(7)
C48 0.0306(9) 0.0237(9) 0.0347(10) 0.0077(8) 0.0145(8) 0.0063(7)
C9 0.0382(10) 0.0365(11) 0.0241(9) 0.0106(9) 0.0056(8) 0.0088(9)
C49 0.0390(10) 0.0279(10) 0.0307(10) 0.0049(8) 0.0119(8) 0.0126(8)
C46 0.0383(10) 0.0389(11) 0.0314(10) 0.0159(9) 0.0136(8) 0.0217(9)
C19 0.0435(11) 0.0267(10) 0.0212(9) 0.0034(8) 0.0033(8) 0.0081(8)
C50 0.0327(9) 0.0207(9) 0.0351(11) 0.0016(8) 0.0000(8) 0.0046(8)
C20 0.0374(10) 0.0283(10) 0.0210(9) 0.0099(8) 0.0083(7) 0.0114(8)
C43 0.0353(10) 0.0270(10) 0.0359(11) 0.0105(9) -0.0006(8) 0.0114(8)
C10 0.0400(10) 0.0363(11) 0.0276(10) 0.0020(9) 0.0103(8) 0.0151(9)
C51 0.0259(9) 0.0233(9) 0.0413(11) 0.0127(9) 0.0066(8) 0.0041(7)
C1 0.0347(10) 0.0255(10) 0.0308(10) 0.0067(9) 0.0091(8) 0.0035(8)
C44 0.0417(11) 0.0352(11) 0.0268(10) 0.0145(9) 0.0031(8) 0.0092(9)
C21 0.0485(11) 0.0374(11) 0.0213(9) 0.0118(9) 0.0108(8) 0.0151(9)
C27 0.0439(11) 0.0286(10) 0.0255(9) 0.0138(8) 0.0075(8) 0.0115(8)
C45 0.0470(11) 0.0423(12) 0.0303(10) 0.0134(9) 0.0176(9) 0.0199(10)
C26 0.0576(13) 0.0445(13) 0.0313(11) 0.0171(10) 0.0114(10) 0.0239(11)
C32 0.0407(11) 0.0376(12) 0.0416(12) 0.0173(10) 0.0117(9) 0.0149(9)
C28 0.0484(12) 0.0420(13) 0.0398(12) 0.0157(10) 0.0188(10) 0.0118(10)
C31 0.0566(13) 0.0436(13) 0.0493(14) 0.0163(11) 0.0120(11) 0.0295(11)
C29 0.0494(13) 0.0403(13) 0.0451(13) 0.0172(11) 0.0116(11) 0.0002(10)
C25 0.0625(14) 0.0602(16) 0.0273(11) 0.0206(11) 0.0065(10) 0.0274(12)
C22 0.0726(15) 0.0689(17) 0.0319(11) 0.0248(12) 0.0205(11) 0.0461(14)
C30 0.0570(14) 0.0326(12) 0.0465(13) 0.0145(11) 0.0041(11) 0.0119(10)
C24 0.0748(16) 0.0673(17) 0.0269(11) 0.0179(11) 0.0185(11) 0.0345(14)
C23 0.100(2) 0.079(2) 0.0355(13) 0.0258(13) 0.0334(13) 0.0599(17)

loop_
_atom_type_symbol
_atom_type_description
_atom_type_scat_dispersion_real
_atom_type_scat_dispersion_imag
_atom_type_scat_source
C C 0.0033 0.0016 'International Tables Vol C Tables 4.2.6.8 and 6.1.1.4'
H H 0.0000 0.0000 'International Tables Vol C Tables 4.2.6.8 and 6.1.1.4'
N N 0.0061 0.0033 'International Tables Vol C Tables 4.2.6.8 and 6.1.1.4'
O O 0.0106 0.0060 'International Tables Vol C Tables 4.2.6.8 and 6.1.1.4'
S S 0.1246 0.1234 'International Tables Vol C Tables 4.2.6.8 and 6.1.1.4'

loop_
_geom_angle_atom_site_label_1
_geom_angle_atom_site_label_2
_geom_angle_atom_site_label_3
_geom_angle
_geom_angle_site_symmetry_1
_geom_angle_site_symmetry_3
_geom_angle_publ_flag
C40 S2 C37 91.42(8) . . ?
C20 S1 C17 91.40(9) . . ?
C34 O1 C14 120.45(13) . . ?
C4 O2 C8 109.88(13) . . ?
C41 N5 C47 117.25(15) . . ?
C40 N5 C41 121.99(14) . . ?
C40 N5 C47 120.76(15) . . ?
C20 N4 C21 120.85(17) . . ?
C20 N4 C27 120.09(15) . . ?
C21 N4 C27 118.84(16) . . ?
C17 C16 H16 116.4 . . ?
C15 C16 H16 116.4 . . ?
C15 C16 C17 127.29(18) . . ?
C37 C36 H36 116.7 . . ?
C35 C36 H36 116.7 . . ?
C35 C36 C37 126.57(18) . . ?
C14 C13 H13 119.4 . . ?
C14 C13 C12 121.18(17) . . ?
C12 C13 H13 119.4 . . ?
C42 C41 N5 119.04(16) . . ?
C46 C41 N5 120.84(17) . . ?
C46 C41 C42 120.10(18) . . ?
O1 C14 C13 120.56(16) . . ?
O1 C14 C15 113.76(15) . . ?
C13 C14 C15 125.67(17) . . ?
N3 C6 C5 178.1(2) . . ?
C37 C38 H38 122.8 . . ?
C37 C38 C39 114.32(17) . . ?
C39 C38 H38 122.8 . . ?
O1 C34 C35 114.73(14) . . ?
O1 C34 C33 119.98(16) . . ?
C33 C34 C35 125.24(17) . . ?
C16 C17 S1 123.11(13) . . ?
C18 C17 S1 110.29(14) . . ?
C18 C17 C16 126.56(17) . . ?
C5 C7 C8 106.27(14) . . ?
C11 C7 C5 135.41(16) . . ?
C11 C7 C8 118.28(15) . . ?
C7 C5 C6 127.32(15) . . ?
C7 C5 C4 109.09(15) . . ?
C4 C5 C6 122.99(16) . . ?
C36 C37 S2 123.07(13) . . ?
C38 C37 S2 110.42(14) . . ?
C38 C37 C36 126.47(17) . . ?
C52 C47 N5 118.89(16) . . ?
C52 C47 C48 119.95(16) . . ?
C48 C47 N5 121.15(15) . . ?
C38 C39 H39 123.7 . . ?
C40 C39 C38 112.58(15) . . ?
C40 C39 H39 123.7 . . ?
C17 C18 H18 122.9 . . ?
C17 C18 C19 114.28(17) . . ?
C19 C18 H18 122.9 . . ?
N5 C40 S2 120.33(13) . . ?
N5 C40 C39 128.40(16) . . ?
C39 C40 S2 111.24(14) . . ?
C36 C35 C34 124.67(18) . . ?
C36 C35 H35 117.7 . . ?
C34 C35 H35 117.7 . . ?
C16 C15 C14 123.54(18) . . ?
C16 C15 H15 118.2 . . ?
C14 C15 H15 118.2 . . ?
C11 C12 C13 125.80(17) . . ?
C33 C12 C13 115.55(15) . . ?
C33 C12 C11 118.53(17) . . ?
C7 C11 C12 131.50(17) . . ?
C7 C11 H11 114.3 . . ?
C12 C11 H11 114.3 . . ?
C41 C42 H42 120.2 . . ?
C43 C42 C41 119.68(18) . . ?
C43 C42 H42 120.2 . . ?
C34 C33 C12 122.11(17) . . ?
C34 C33 H33 118.9 . . ?
C12 C33 H33 118.9 . . ?
O2 C4 C5 110.77(15) . . ?
O2 C4 C2 116.66(15) . . ?
C2 C4 C5 132.57(17) . . ?
O2 C8 C7 103.92(13) . . ?
O2 C8 C9 107.41(14) . . ?
O2 C8 C10 106.48(15) . . ?
C9 C8 C7 114.13(16) . . ?
C9 C8 C10 112.68(16) . . ?
C10 C8 C7 111.44(15) . . ?
C4 C2 C3 123.85(16) . . ?
C4 C2 C1 119.35(17) . . ?
C3 C2 C1 116.78(16) . . ?
C47 C52 H52 120.1 . . ?
C47 C52 C51 119.73(17) . . ?
C51 C52 H52 120.1 . . ?
N2 C3 C2 176.5(2) . . ?
C47 C48 H48 120.1 . . ?
C49 C48 C47 119.75(17) . . ?
C49 C48 H48 120.1 . . ?
C8 C9 H9A 109.5 . . ?
C8 C9 H9B 109.5 . . ?
C8 C9 H9C 109.5 . . ?
H9A C9 H9B 109.5 . . ?
H9A C9 H9C 109.5 . . ?
H9B C9 H9C 109.5 . . ?
C48 C49 H49 119.8 . . ?
C48 C49 C50 120.32(18) . . ?
C50 C49 H49 119.8 . . ?
C41 C46 H46 120.1 . . ?
C45 C46 C41 119.73(19) . . ?
C45 C46 H46 120.1 . . ?
C18 C19 H19 123.6 . . ?
C20 C19 C18 112.71(17) . . ?
C20 C19 H19 123.6 . . ?
C49 C50 H50 120.2 . . ?
C51 C50 C49 119.67(17) . . ?
C51 C50 H50 120.2 . . ?
N4 C20 S1 119.80(14) . . ?
N4 C20 C19 128.84(17) . . ?
C19 C20 S1 111.32(15) . . ?
C42 C43 H43 120.0 . . ?
C44 C43 C42 120.03(19) . . ?
C44 C43 H43 120.0 . . ?
C8 C10 H10A 109.5 . . ?
C8 C10 H10B 109.5 . . ?
C8 C10 H10C 109.5 . . ?
H10A C10 H10B 109.5 . . ?
H10A C10 H10C 109.5 . . ?
H10B C10 H10C 109.5 . . ?
C52 C51 H51 119.7 . . ?
C50 C51 C52 120.53(17) . . ?
C50 C51 H51 119.7 . . ?
N1 C1 C2 178.9(2) . . ?
C43 C44 H44 119.9 . . ?
C45 C44 C43 120.17(19) . . ?
C45 C44 H44 119.9 . . ?
C26 C21 N4 119.4(2) . . ?
C26 C21 C22 119.93(19) . . ?
C22 C21 N4 120.7(2) . . ?
C32 C27 N4 120.37(18) . . ?
C32 C27 C28 120.3(2) . . ?
C28 C27 N4 119.32(19) . . ?
C46 C45 H45 119.9 . . ?
C44 C45 C46 120.29(19) . . ?
C44 C45 H45 119.9 . . ?
C21 C26 H26 120.1 . . ?
C21 C26 C25 119.8(2) . . ?
C25 C26 H26 120.1 . . ?
C27 C32 H32 120.3 . . ?
C27 C32 C31 119.4(2) . . ?
C31 C32 H32 120.3 . . ?
C27 C28 H28 120.2 . . ?
C29 C28 C27 119.5(2) . . ?
C29 C28 H28 120.2 . . ?
C32 C31 H31 119.7 . . ?
C30 C31 C32 120.6(2) . . ?
C30 C31 H31 119.7 . . ?
C28 C29 H29 119.8 . . ?
C30 C29 C28 120.5(2) . . ?
C30 C29 H29 119.8 . . ?
C26 C25 H25 119.9 . . ?
C24 C25 C26 120.3(2) . . ?
C24 C25 H25 119.8 . . ?
C21 C22 H22 120.2 . . ?
C21 C22 C23 119.6(2) . . ?
C23 C22 H22 120.2 . . ?
C31 C30 H30 120.1 . . ?
C29 C30 C31 119.7(2) . . ?
C29 C30 H30 120.1 . . ?
C25 C24 H24 120.1 . . ?
C25 C24 C23 119.8(2) . . ?
C23 C24 H24 120.1 . . ?
C22 C23 H23 119.7 . . ?
C24 C23 C22 120.6(2) . . ?
C24 C23 H23 119.7 . . ?

loop_
_geom_bond_atom_site_label_1
_geom_bond_atom_site_label_2
_geom_bond_distance
_geom_bond_site_symmetry_2
_geom_bond_publ_flag
S2 C37 1.7409(19) . ?
S2 C40 1.7377(17) . ?
S1 C17 1.7416(19) . ?
S1 C20 1.7407(18) . ?
O1 C14 1.367(2) . ?
O1 C34 1.363(2) . ?
O2 C4 1.340(2) . ?
O2 C8 1.468(2) . ?
N5 C41 1.431(2) . ?
N5 C47 1.437(2) . ?
N5 C40 1.370(2) . ?
N3 C6 1.143(2) . ?
N4 C20 1.372(2) . ?
N4 C21 1.427(2) . ?
N4 C27 1.436(2) . ?
C16 H16 0.9500 . ?
C16 C17 1.422(2) . ?
C16 C15 1.355(2) . ?
C36 H36 0.9500 . ?
C36 C37 1.419(2) . ?
C36 C35 1.354(2) . ?
N2 C3 1.144(2) . ?
C13 H13 0.9500 . ?
C13 C14 1.367(2) . ?
C13 C12 1.419(2) . ?
C41 C42 1.391(3) . ?
C41 C46 1.384(2) . ?
C14 C15 1.428(2) . ?
C6 C5 1.422(2) . ?
C38 H38 0.9500 . ?
C38 C37 1.375(2) . ?
C38 C39 1.393(2) . ?
N1 C1 1.141(2) . ?
C34 C35 1.423(2) . ?
C34 C33 1.365(2) . ?
C17 C18 1.377(2) . ?
C7 C5 1.404(2) . ?
C7 C11 1.381(2) . ?
C7 C8 1.525(2) . ?
C5 C4 1.422(2) . ?
C47 C52 1.383(2) . ?
C47 C48 1.385(2) . ?
C39 H39 0.9500 . ?
C39 C40 1.381(2) . ?
C18 H18 0.9500 . ?
C18 C19 1.395(3) . ?
C35 H35 0.9500 . ?
C15 H15 0.9500 . ?
C12 C11 1.414(2) . ?
C12 C33 1.412(2) . ?
C11 H11 0.9500 . ?
C42 H42 0.9500 . ?
C42 C43 1.384(3) . ?
C33 H33 0.9500 . ?
C4 C2 1.381(2) . ?
C8 C9 1.511(3) . ?
C8 C10 1.517(3) . ?
C2 C3 1.421(3) . ?
C2 C1 1.425(3) . ?
C52 H52 0.9500 . ?
C52 C51 1.387(3) . ?
C48 H48 0.9500 . ?
C48 C49 1.384(3) . ?
C9 H9A 0.9800 . ?
C9 H9B 0.9800 . ?
C9 H9C 0.9800 . ?
C49 H49 0.9500 . ?
C49 C50 1.385(3) . ?
C46 H46 0.9500 . ?
C46 C45 1.383(3) . ?
C19 H19 0.9500 . ?
C19 C20 1.375(3) . ?
C50 H50 0.9500 . ?
C50 C51 1.372(3) . ?
C43 H43 0.9500 . ?
C43 C44 1.382(3) . ?
C10 H10A 0.9800 . ?
C10 H10B 0.9800 . ?
C10 H10C 0.9800 . ?
C51 H51 0.9500 . ?
C44 H44 0.9500 . ?
C44 C45 1.379(3) . ?
C21 C26 1.381(3) . ?
C21 C22 1.383(3) . ?
C27 C32 1.381(3) . ?
C27 C28 1.387(3) . ?
C45 H45 0.9500 . ?
C26 H26 0.9500 . ?
C26 C25 1.389(3) . ?
C32 H32 0.9500 . ?
C32 C31 1.386(3) . ?
C28 H28 0.9500 . ?
C28 C29 1.382(3) . ?
C31 H31 0.9500 . ?
C31 C30 1.378(3) . ?
C29 H29 0.9500 . ?
C29 C30 1.376(3) . ?
C25 H25 0.9500 . ?
C25 C24 1.372(3) . ?
C22 H22 0.9500 . ?
C22 C23 1.384(3) . ?
C30 H30 0.9500 . ?
C24 H24 0.9500 . ?
C24 C23 1.375(4) . ?
C23 H23 0.9500 . ?

loop_
_geom_torsion_atom_site_label_1
_geom_torsion_atom_site_label_2
_geom_torsion_atom_site_label_3
_geom_torsion_atom_site_label_4
_geom_torsion
_geom_torsion_site_symmetry_1
_geom_torsion_site_symmetry_2
_geom_torsion_site_symmetry_3
_geom_torsion_site_symmetry_4
_geom_torsion_publ_flag
S1 C17 C18 C19 -0.4(2) . . . . ?
O1 C14 C15 C16 3.6(2) . . . . ?
O1 C34 C35 C36 -1.7(3) . . . . ?
O1 C34 C33 C12 -2.7(3) . . . . ?
O2 C4 C2 C3 179.76(18) . . . . ?
O2 C4 C2 C1 -2.0(3) . . . . ?
N5 C41 C42 C43 -178.47(16) . . . . ?
N5 C41 C46 C45 178.99(17) . . . . ?
N5 C47 C52 C51 -178.15(17) . . . . ?
N5 C47 C48 C49 179.96(18) . . . . ?
N4 C21 C26 C25 -179.69(19) . . . . ?
N4 C21 C22 C23 179.5(2) . . . . ?
N4 C27 C32 C31 178.4(2) . . . . ?
N4 C27 C28 C29 -179.4(2) . . . . ?
C16 C17 C18 C19 177.44(18) . . . . ?
C13 C14 C15 C16 -175.08(17) . . . . ?
C13 C12 C11 C7 -23.2(3) . . . . ?
C13 C12 C33 C34 3.5(3) . . . . ?
C41 N5 C47 C52 49.3(2) . . . . ?
C41 N5 C47 C48 -129.78(19) . . . . ?
C41 N5 C40 S2 8.1(2) . . . . ?
C41 N5 C40 C39 -174.42(17) . . . . ?
C41 C42 C43 C44 -0.4(3) . . . . ?
C41 C46 C45 C44 -0.7(3) . . . . ?
C14 O1 C34 C35 -178.54(14) . . . . ?
C14 O1 C34 C33 -1.0(2) . . . . ?
C14 C13 C12 C11 -176.51(17) . . . . ?
C14 C13 C12 C33 -0.6(2) . . . . ?
C6 C5 C4 O2 -171.92(18) . . . . ?
C6 C5 C4 C2 7.9(3) . . . . ?
C38 C39 C40 S2 1.68(19) . . . . ?
C38 C39 C40 N5 -176.01(16) . . . . ?
C34 O1 C14 C13 3.8(2) . . . . ?
C34 O1 C14 C15 -174.98(14) . . . . ?
C17 S1 C20 N4 -177.71(17) . . . . ?
C17 S1 C20 C19 0.15(16) . . . . ?
C17 C16 C15 C14 179.43(17) . . . . ?
C17 C18 C19 C20 0.5(3) . . . . ?
C7 C5 C4 O2 -0.2(2) . . . . ?
C7 C5 C4 C2 179.6(2) . . . . ?
C5 C7 C11 C12 -14.8(4) . . . . ?
C5 C7 C8 O2 -2.6(2) . . . . ?
C5 C7 C8 C9 -119.28(17) . . . . ?
C5 C7 C8 C10 111.68(18) . . . . ?
C5 C4 C2 C3 0.0(4) . . . . ?
C5 C4 C2 C1 178.2(2) . . . . ?
C37 S2 C40 N5 176.89(14) . . . . ?
C37 S2 C40 C39 -1.00(13) . . . . ?
C37 C36 C35 C34 176.62(17) . . . . ?
C37 C38 C39 C40 -1.7(2) . . . . ?
C47 N5 C41 C42 56.0(2) . . . . ?
C47 N5 C41 C46 -122.76(18) . . . . ?
C47 N5 C40 S2 -171.37(12) . . . . ?
C47 N5 C40 C39 6.1(3) . . . . ?
C47 C52 C51 C50 -2.2(3) . . . . ?
C47 C48 C49 C50 -1.5(3) . . . . ?
C39 C38 C37 S2 0.9(2) . . . . ?
C39 C38 C37 C36 -176.95(16) . . . . ?
C18 C19 C20 S1 -0.4(2) . . . . ?
C18 C19 C20 N4 177.2(2) . . . . ?
C40 S2 C37 C36 177.99(15) . . . . ?
C40 S2 C37 C38 0.08(13) . . . . ?
C40 N5 C41 C42 -123.50(18) . . . . ?
C40 N5 C41 C46 57.8(2) . . . . ?
C40 N5 C47 C52 -131.20(19) . . . . ?
C40 N5 C47 C48 49.7(3) . . . . ?
C35 C36 C37 S2 -5.4(3) . . . . ?
C35 C36 C37 C38 172.17(17) . . . . ?
C35 C34 C33 C12 174.54(17) . . . . ?
C15 C16 C17 S1 2.1(3) . . . . ?
C15 C16 C17 C18 -175.51(19) . . . . ?
C12 C13 C14 O1 -2.9(3) . . . . ?
C12 C13 C14 C15 175.72(16) . . . . ?
C11 C7 C5 C6 -4.6(4) . . . . ?
C11 C7 C5 C4 -175.9(2) . . . . ?
C11 C7 C8 O2 175.52(16) . . . . ?
C11 C7 C8 C9 58.9(2) . . . . ?
C11 C7 C8 C10 -70.2(2) . . . . ?
C11 C12 C33 C34 179.64(17) . . . . ?
C42 C41 C46 C45 0.3(3) . . . . ?
C42 C43 C44 C45 -0.1(3) . . . . ?
C33 C34 C35 C36 -179.12(18) . . . . ?
C33 C12 C11 C7 161.09(19) . . . . ?
C4 O2 C8 C7 2.6(2) . . . . ?
C4 O2 C8 C9 123.88(17) . . . . ?
C4 O2 C8 C10 -115.18(17) . . . . ?
C8 O2 C4 C5 -1.6(2) . . . . ?
C8 O2 C4 C2 178.55(17) . . . . ?
C8 C7 C5 C6 173.09(19) . . . . ?
C8 C7 C5 C4 1.8(2) . . . . ?
C8 C7 C11 C12 167.72(19) . . . . ?
C52 C47 C48 C49 0.9(3) . . . . ?
C48 C47 C52 C51 1.0(3) . . . . ?
C48 C49 C50 C51 0.2(3) . . . . ?
C49 C50 C51 C52 1.6(3) . . . . ?
C46 C41 C42 C43 0.3(3) . . . . ?
C20 S1 C17 C16 -177.78(16) . . . . ?
C20 S1 C17 C18 0.14(15) . . . . ?
C20 N4 C21 C26 137.0(2) . . . . ?
C20 N4 C21 C22 -43.1(3) . . . . ?
C20 N4 C27 C32 -62.4(3) . . . . ?
C20 N4 C27 C28 116.8(2) . . . . ?
C43 C44 C45 C46 0.6(3) . . . . ?
C21 N4 C20 S1 154.70(16) . . . . ?
C21 N4 C20 C19 -22.7(3) . . . . ?
C21 N4 C27 C32 123.1(2) . . . . ?
C21 N4 C27 C28 -57.7(3) . . . . ?
C21 C26 C25 C24 0.3(4) . . . . ?
C21 C22 C23 C24 0.1(4) . . . . ?
C27 N4 C20 S1 -19.8(3) . . . . ?
C27 N4 C20 C19 162.8(2) . . . . ?
C27 N4 C21 C26 -48.5(3) . . . . ?
C27 N4 C21 C22 131.4(2) . . . . ?
C27 C32 C31 C30 1.3(4) . . . . ?
C27 C28 C29 C30 0.8(4) . . . . ?
C26 C21 C22 C23 -0.6(4) . . . . ?
C26 C25 C24 C23 -0.8(4) . . . . ?
C32 C27 C28 C29 -0.2(3) . . . . ?
C32 C31 C30 C29 -0.8(4) . . . . ?
C28 C27 C32 C31 -0.8(3) . . . . ?
C28 C29 C30 C31 -0.2(4) . . . . ?
C25 C24 C23 C22 0.7(4) . . . . ?
C22 C21 C26 C25 0.4(3) . . . . ?

loop_
_smtbx_masks_void_nr
_smtbx_masks_void_average_x
_smtbx_masks_void_average_y
_smtbx_masks_void_average_z
_smtbx_masks_void_volume
_smtbx_masks_void_count_electrons
_smtbx_masks_void_content
1 0.074 0.302 0.832 39.9 0.0 ?
2 -0.074 0.698 0.168 39.9 0.0 ?
3 0.328 0.893 0.033 7.2 0.0 ?
4 0.500 1.000 0.500 113.4 41.5 '2 ?'
5 0.672 0.107 0.967 7.2 0.0 ?
